data_7112255
loop_
_publ_author_name
'Min Zhang'
'Xiaoming Zhao'
'Shengcai Zheng'

_publ_section_title
;
 Enantioselective domino reaction of CO2, amines and allyl chlorides under
 iridium catalysis: formation of allyl carbamates
;
_journal_name_full Chem.Commun.
_journal_page_first 4455
_journal_paper_doi 10.1039/C4CC00413B
_journal_volume 50
_journal_year 2014
_chemical_formula_sum 'C13 H16 Br N O2'
_chemical_formula_weight 298.18
_chemical_name_systematic
; 
 ? 
;
_space_group_crystal_system orthorhombic
_space_group_IT_number 19
_space_group_name_Hall 'P 2ac 2ab'
_space_group_name_H-M_alt 'P 21 21 21'
_symmetry_space_group_name_Hall 'P 2ac 2ab'
_symmetry_space_group_name_H-M 'P 21 21 21'
_atom_sites_solution_hydrogens geom
_audit_creation_method SHELXL-2013
_cell_angle_alpha 90
_cell_angle_beta 90
_cell_angle_gamma 90
_cell_formula_units_Z 12
_cell_length_a 9.4480(7)
_cell_length_b 14.9400(10)
_cell_length_c 28.8691(15)
_cell_measurement_reflns_used 8854
_cell_measurement_temperature 296(2)
_cell_measurement_theta_max 68.16
_cell_measurement_theta_min 3.06
_cell_volume 4075.0(5)
_computing_cell_refinement 'Bruker SAINT'
_computing_data_collection 'Bruker APEX2'
_computing_data_reduction 'Bruker SAINT'
_computing_molecular_graphics 'Bruker SHELXTL'
_computing_publication_material 'Bruker SHELXTL'
_computing_structure_refinement 'SHELXL-2013 (Sheldrick, 2013)'
_computing_structure_solution 'SHELXS-97 (Sheldrick, 2008)'
_diffrn_ambient_temperature 296(2)
_diffrn_measured_fraction_theta_full 0.958
_diffrn_measured_fraction_theta_max 0.957
_diffrn_measurement_device_type 'Bruker APEX-II CCD'
_diffrn_measurement_method '\f and \w scans'
_diffrn_radiation_type CuK\a
_diffrn_radiation_wavelength 1.54178
_diffrn_reflns_av_R_equivalents 0.0676
_diffrn_reflns_av_unetI/netI 0.0778
_diffrn_reflns_Laue_measured_fraction_full 0.958
_diffrn_reflns_Laue_measured_fraction_max 0.957
_diffrn_reflns_limit_h_max 10
_diffrn_reflns_limit_h_min -11
_diffrn_reflns_limit_k_max 14
_diffrn_reflns_limit_k_min -16
_diffrn_reflns_limit_l_max 34
_diffrn_reflns_limit_l_min -32
_diffrn_reflns_number 17237
_diffrn_reflns_point_group_measured_fraction_full 0.942
_diffrn_reflns_point_group_measured_fraction_max 0.940
_diffrn_reflns_theta_full 67.679
_diffrn_reflns_theta_max 67.990
_diffrn_reflns_theta_min 3.061
_exptl_absorpt_coefficient_mu 4.052
_exptl_absorpt_correction_T_max 0.753
_exptl_absorpt_correction_T_min 0.219
_exptl_absorpt_correction_type multi-scan
_exptl_absorpt_process_details sadabs
_exptl_crystal_colour colourless
_exptl_crystal_density_diffrn 1.458
_exptl_crystal_description rod
_exptl_crystal_F_000 1824
_exptl_crystal_size_max 0.600
_exptl_crystal_size_mid 0.060
_exptl_crystal_size_min 0.060
_refine_diff_density_max 1.353
_refine_diff_density_min -0.849
_refine_diff_density_rms 0.199
_refine_ls_abs_structure_details
; 
 Flack x determined using 2421 quotients [(I+)-(I-)]/[(I+)+(I-)] 
 (Parsons and Flack (2004), Acta Cryst. A60, s61). 
;
_refine_ls_abs_structure_Flack 0.145(17)
_refine_ls_extinction_method none
_refine_ls_goodness_of_fit_ref 1.118
_refine_ls_hydrogen_treatment constr
_refine_ls_matrix_type full
_refine_ls_number_parameters 466
_refine_ls_number_reflns 6977
_refine_ls_number_restraints 72
_refine_ls_restrained_S_all 1.124
_refine_ls_R_factor_all 0.1106
_refine_ls_R_factor_gt 0.1024
_refine_ls_shift/su_max 0.006
_refine_ls_shift/su_mean 0.001
_refine_ls_structure_factor_coef Fsqd
_refine_ls_weighting_details
; 
 w=1/[\s^2^(Fo^2^)+(0.1032P)^2^+46.5625P] 
 where P=(Fo^2^+2Fc^2^)/3 
;
_refine_ls_weighting_scheme calc
_refine_ls_wR_factor_gt 0.2680
_refine_ls_wR_factor_ref 0.2743
_reflns_Friedel_coverage 0.745
_reflns_Friedel_fraction_full 0.920
_reflns_Friedel_fraction_max 0.917
_reflns_number_gt 6253
_reflns_number_total 6977
_reflns_threshold_expression 'I > 2\s(I)'
_cod_data_source_file c4cc00413b2.cif
_cod_data_source_block cu_30926b
_cod_database_code 7112255
_shelx_space_group_comment
; 
The symmetry employed for this shelxl refinement is uniquely defined 
by the following loop, which should always be used as a source of 
symmetry information in preference to the above space-group names. 
They are only intended as comments. 
;
_shelx_estimated_absorpt_t_min 0.195
_shelx_estimated_absorpt_t_max 0.793
_shelxl_version_number 2013-2

loop_
_space_group_symop_operation_xyz
'x, y, z'
'-x+1/2, -y, z+1/2'
'-x, y+1/2, -z+1/2'
'x+1/2, -y+1/2, -z'

loop_
_atom_site_label
_atom_site_type_symbol
_atom_site_fract_x
_atom_site_fract_y
_atom_site_fract_z
_atom_site_U_iso_or_equiv
_atom_site_adp_type
_atom_site_occupancy
_atom_site_site_symmetry_order
_atom_site_calc_flag
_atom_site_refinement_flags_posn
_atom_site_refinement_flags_adp
Br1 Br 0.4315(2) 0.04817(15) 0.15032(7) 0.0558(6) Uani 1 1 d . .
N1 N 0.3975(12) 0.0064(8) 0.4395(4) 0.024(3) Uani 1 1 d . .
H1 H 0.3729 -0.0480 0.4343 0.029 Uiso 1 1 calc R U
O1 O 0.2632(11) 0.0395(6) 0.3786(3) 0.025(2) Uani 1 1 d . U
O2 O 0.3675(14) 0.1522(7) 0.4184(4) 0.041(3) Uani 1 1 d . U
C1 C 0.2490(15) 0.0891(9) 0.2998(5) 0.022(3) Uani 1 1 d . .
C2 C 0.177(2) 0.1183(12) 0.2616(5) 0.042(4) Uani 1 1 d . .
H2 H 0.0898 0.1455 0.2658 0.051 Uiso 1 1 calc R U
C3 C 0.2292(17) 0.1092(12) 0.2171(6) 0.038(4) Uani 1 1 d . .
H3 H 0.1788 0.1328 0.1923 0.045 Uiso 1 1 calc R U
C4 C 0.3576(14) 0.0646(10) 0.2092(6) 0.030(3) Uani 1 1 d . .
C5 C 0.4324(16) 0.0346(11) 0.2478(5) 0.031(3) Uani 1 1 d . .
H5 H 0.5186 0.0057 0.2437 0.037 Uiso 1 1 calc R U
C6 C 0.3819(19) 0.0469(11) 0.2916(5) 0.037(4) Uani 1 1 d . .
H6 H 0.4353 0.0272 0.3166 0.044 Uiso 1 1 calc R U
C7 C 0.1913(17) 0.1018(9) 0.3482(5) 0.029(3) Uani 1 1 d . .
H7 H 0.2188 0.1621 0.3581 0.035 Uiso 1 1 calc R U
C8 C 0.0342(16) 0.0961(11) 0.3529(6) 0.034(3) Uani 1 1 d . U
H8 H -0.0212 0.1368 0.3366 0.041 Uiso 1 1 calc R U
C9 C -0.0292(18) 0.0370(15) 0.3786(7) 0.052(5) Uani 1 1 d . .
H9A H 0.0238 -0.0045 0.3953 0.062 Uiso 1 1 calc R U
H9B H -0.1274 0.0362 0.3804 0.062 Uiso 1 1 calc R U
C10 C 0.3420(16) 0.0735(8) 0.4136(4) 0.021(3) Uani 1 1 d . .
C11 C 0.4982(16) 0.0260(10) 0.4761(5) 0.027(3) Uani 1 1 d . .
H11 H 0.4641 0.0780 0.4935 0.032 Uiso 1 1 calc R U
C12 C 0.509(2) -0.0523(13) 0.5086(7) 0.054(5) Uani 1 1 d . .
H12A H 0.4195 -0.0620 0.5233 0.081 Uiso 1 1 calc R U
H12B H 0.5799 -0.0402 0.5316 0.081 Uiso 1 1 calc R U
H12C H 0.5354 -0.1049 0.4914 0.081 Uiso 1 1 calc R U
C13 C 0.646(2) 0.0476(14) 0.4569(7) 0.053(5) Uani 1 1 d . .
H13A H 0.6758 0.0000 0.4368 0.080 Uiso 1 1 calc R U
H13B H 0.7113 0.0535 0.4820 0.080 Uiso 1 1 calc R U
H13C H 0.6419 0.1026 0.4398 0.080 Uiso 1 1 calc R U
Br2 Br 0.8120(2) 0.77103(16) 0.85462(7) 0.0586(6) Uani 1 1 d . .
N2 N 0.8755(13) 0.8291(8) 0.5569(4) 0.025(3) Uani 1 1 d . U
H2A H 0.8506 0.8832 0.5629 0.030 Uiso 1 1 calc R U
O3 O 0.7484(12) 0.7927(6) 0.6196(3) 0.028(2) Uani 1 1 d . .
O4 O 0.8457(12) 0.6820(7) 0.5745(3) 0.032(2) Uani 1 1 d . U
C14 C 0.7087(15) 0.7390(9) 0.6980(5) 0.024(3) Uani 1 1 d . .
C15 C 0.705(2) 0.6643(11) 0.7270(6) 0.038(4) Uani 1 1 d . .
H15 H 0.6814 0.6083 0.7152 0.046 Uiso 1 1 calc R U
C16 C 0.737(2) 0.6746(11) 0.7738(6) 0.045(4) Uani 1 1 d . .
H16 H 0.7385 0.6246 0.7929 0.054 Uiso 1 1 calc R U
C17 C 0.7661(17) 0.7591(11) 0.7924(5) 0.035(4) Uani 1 1 d . .
C18 C 0.7690(19) 0.8311(12) 0.7626(6) 0.040(4) Uani 1 1 d . .
H18 H 0.7938 0.8871 0.7741 0.048 Uiso 1 1 calc R U
C19 C 0.736(2) 0.8227(10) 0.7160(6) 0.041(4) Uani 1 1 d . .
H19 H 0.7322 0.8730 0.6971 0.049 Uiso 1 1 calc R U
C20 C 0.6736(16) 0.7252(9) 0.6466(5) 0.030(3) Uani 1 1 d . .
H20 H 0.7046 0.6654 0.6369 0.037 Uiso 1 1 calc R U
C21 C 0.5217(15) 0.7347(11) 0.6381(5) 0.032(3) Uani 1 1 d . .
H21 H 0.4627 0.6992 0.6562 0.038 Uiso 1 1 calc R U
C22 C 0.459(2) 0.7866(15) 0.6082(6) 0.052(5) Uani 1 1 d . .
H22A H 0.5121 0.8237 0.5891 0.063 Uiso 1 1 calc R U
H22B H 0.3606 0.7866 0.6061 0.063 Uiso 1 1 calc R U
C23 C 0.8270(13) 0.7615(8) 0.5826(4) 0.016(2) Uani 1 1 d . U
C24 C 0.9722(17) 0.8099(10) 0.5184(5) 0.027(3) Uani 1 1 d . .
H24 H 0.9441 0.7534 0.5038 0.033 Uiso 1 1 calc R U
C25 C 1.1269(17) 0.8015(14) 0.5359(7) 0.048(5) Uani 1 1 d . .
H25A H 1.1585 0.8584 0.5473 0.072 Uiso 1 1 calc R U
H25B H 1.1868 0.7829 0.5108 0.072 Uiso 1 1 calc R U
H25C H 1.1312 0.7580 0.5603 0.072 Uiso 1 1 calc R U
C26 C 0.959(3) 0.8848(12) 0.4832(6) 0.060(6) Uani 1 1 d . .
H26A H 0.8672 0.8827 0.4691 0.089 Uiso 1 1 calc R U
H26B H 1.0304 0.8777 0.4598 0.089 Uiso 1 1 calc R U
H26C H 0.9715 0.9414 0.4984 0.089 Uiso 1 1 calc R U
Br3 Br 0.6171(2) 0.84274(17) 0.34440(8) 0.0607(6) Uani 1 1 d . .
N3 N 0.5943(13) 0.8331(8) 0.0500(4) 0.026(3) Uani 1 1 d . U
H3A H 0.6068 0.7773 0.0562 0.031 Uiso 1 1 calc R U
O5 O 0.7291(11) 0.8545(7) 0.1116(4) 0.030(2) Uani 1 1 d . U
O6 O 0.6555(11) 0.9756(6) 0.0704(4) 0.028(2) Uani 1 1 d . U
C27 C 0.7649(17) 0.8891(10) 0.1915(5) 0.029(3) Uani 1 1 d . U
C28 C 0.8368(16) 0.9288(10) 0.2277(6) 0.032(3) Uani 1 1 d . .
H28 H 0.9151 0.9645 0.2213 0.038 Uiso 1 1 calc R U
C29 C 0.7953(15) 0.9169(10) 0.2737(6) 0.030(3) Uani 1 1 d . .
H29 H 0.8433 0.9466 0.2972 0.036 Uiso 1 1 calc R U
C30 C 0.6778(14) 0.8586(10) 0.2847(6) 0.031(3) Uani 1 1 d . .
C31 C 0.6130(18) 0.8150(11) 0.2470(5) 0.034(3) Uani 1 1 d . U
H31 H 0.5391 0.7753 0.2523 0.040 Uiso 1 1 calc R U
C32 C 0.6583(16) 0.8308(11) 0.2015(6) 0.037(4) Uani 1 1 d . .
H32 H 0.6142 0.8004 0.1774 0.045 Uiso 1 1 calc R U
C33 C 0.8100(15) 0.9104(9) 0.1424(5) 0.026(3) Uani 1 1 d . .
H33 H 0.7906 0.9735 0.1357 0.031 Uiso 1 1 calc R U
C34 C 0.9589(18) 0.8910(12) 0.1336(6) 0.039(4) Uani 1 1 d . .
H34 H 0.9863 0.8312 0.1340 0.046 Uiso 1 1 calc R U
C35 C 1.059(3) 0.9517(19) 0.1249(8) 0.070(7) Uani 1 1 d . .
H35A H 1.0364 1.0122 0.1242 0.085 Uiso 1 1 calc R U
H35B H 1.1519 0.9334 0.1196 0.085 Uiso 1 1 calc R U
C36 C 0.6605(13) 0.8952(8) 0.0763(4) 0.017(3) Uani 1 1 d . U
C37 C 0.5035(16) 0.8576(9) 0.0120(5) 0.028(3) Uani 1 1 d . .
H37 H 0.5462 0.9083 -0.0043 0.034 Uiso 1 1 calc R U
C38 C 0.485(3) 0.7811(13) -0.0218(7) 0.057(6) Uani 1 1 d . .
H38A H 0.5757 0.7656 -0.0347 0.086 Uiso 1 1 calc R U
H38B H 0.4224 0.7990 -0.0462 0.086 Uiso 1 1 calc R U
H38C H 0.4466 0.7302 -0.0059 0.086 Uiso 1 1 calc R U
C39 C 0.365(3) 0.8854(17) 0.0301(8) 0.067(6) Uani 1 1 d . .
H39A H 0.3201 0.8356 0.0452 0.101 Uiso 1 1 calc R U
H39B H 0.3064 0.9055 0.0049 0.101 Uiso 1 1 calc R U
H39C H 0.3772 0.9333 0.0519 0.101 Uiso 1 1 calc R U

loop_
_atom_site_aniso_label
_atom_site_aniso_U_11
_atom_site_aniso_U_22
_atom_site_aniso_U_33
_atom_site_aniso_U_23
_atom_site_aniso_U_13
_atom_site_aniso_U_12
Br1 0.0626(13) 0.0614(13) 0.0435(10) -0.0039(9) 0.0129(10) -0.0077(10)
N1 0.018(6) 0.011(6) 0.042(7) -0.002(4) -0.009(5) -0.001(4)
O1 0.031(4) 0.014(4) 0.030(4) 0.005(3) -0.013(4) -0.002(3)
O2 0.064(7) 0.007(5) 0.050(6) 0.001(4) -0.019(5) -0.002(5)
C1 0.018(6) 0.019(7) 0.029(7) 0.004(5) -0.002(5) -0.003(5)
C2 0.054(11) 0.039(10) 0.034(8) 0.000(7) -0.012(8) 0.026(8)
C3 0.025(8) 0.054(11) 0.034(8) 0.011(7) -0.005(6) 0.005(7)
C4 0.014(7) 0.023(8) 0.053(9) 0.007(6) -0.003(6) -0.005(6)
C5 0.015(7) 0.035(9) 0.042(8) 0.008(7) 0.008(6) 0.009(6)
C6 0.039(9) 0.034(9) 0.037(8) 0.004(7) -0.005(7) 0.012(7)
C7 0.043(8) 0.015(7) 0.029(7) 0.003(5) -0.007(7) 0.013(6)
C8 0.028(5) 0.035(6) 0.039(6) 0.006(5) 0.001(5) 0.013(5)
C9 0.017(8) 0.078(15) 0.062(12) -0.002(10) -0.007(8) -0.005(8)
C10 0.033(8) 0.005(7) 0.024(6) -0.001(4) -0.003(5) 0.003(5)
C11 0.020(7) 0.026(8) 0.035(8) -0.010(6) -0.007(6) -0.001(6)
C12 0.072(14) 0.035(11) 0.054(11) 0.013(8) -0.032(10) -0.014(9)
C13 0.046(12) 0.045(12) 0.069(12) 0.018(9) 0.003(9) -0.005(9)
Br2 0.0591(12) 0.0770(15) 0.0398(9) -0.0087(10) -0.0080(9) 0.0219(11)
N2 0.029(5) 0.018(5) 0.029(5) 0.001(4) 0.005(4) 0.006(4)
O3 0.036(6) 0.008(5) 0.040(5) -0.004(4) 0.017(5) -0.003(4)
O4 0.043(5) 0.018(4) 0.034(4) 0.001(3) 0.010(4) 0.009(3)
C14 0.023(7) 0.012(7) 0.038(7) 0.002(5) 0.007(6) -0.005(5)
C15 0.056(11) 0.018(8) 0.041(8) -0.003(6) -0.007(8) 0.007(7)
C16 0.069(13) 0.027(10) 0.039(9) 0.006(7) 0.013(8) 0.008(8)
C17 0.028(8) 0.038(10) 0.038(8) -0.002(7) 0.001(6) 0.013(7)
C18 0.045(10) 0.031(9) 0.044(9) -0.010(7) 0.004(7) -0.014(8)
C19 0.069(13) 0.008(8) 0.046(9) -0.001(6) 0.015(9) -0.009(7)
C20 0.043(8) 0.014(7) 0.035(7) 0.000(6) 0.011(7) -0.012(6)
C21 0.021(7) 0.031(8) 0.043(8) -0.004(7) -0.002(6) -0.010(6)
C22 0.042(11) 0.067(14) 0.047(10) 0.005(9) -0.005(8) -0.012(10)
C23 0.018(5) 0.005(5) 0.024(5) 0.000(4) 0.004(4) 0.004(4)
C24 0.035(9) 0.019(8) 0.027(7) -0.003(5) 0.008(6) 0.012(6)
C25 0.013(7) 0.074(14) 0.058(11) -0.003(9) -0.005(7) 0.006(8)
C26 0.12(2) 0.023(10) 0.039(9) 0.008(7) 0.017(11) 0.008(10)
Br3 0.0579(12) 0.0728(15) 0.0515(12) 0.0151(10) 0.0078(10) 0.0142(11)
N3 0.029(5) 0.012(5) 0.037(5) 0.004(4) -0.009(4) 0.001(4)
O5 0.033(4) 0.015(4) 0.040(4) 0.002(4) -0.009(4) -0.002(4)
O6 0.033(5) 0.009(5) 0.041(5) 0.003(4) -0.007(4) 0.002(4)
C27 0.034(6) 0.021(5) 0.031(5) 0.002(4) -0.005(5) -0.001(5)
C28 0.019(7) 0.024(8) 0.053(9) 0.008(6) -0.016(6) -0.003(6)
C29 0.016(7) 0.027(8) 0.049(9) -0.003(6) -0.006(6) -0.002(6)
C30 0.008(6) 0.026(8) 0.060(10) 0.003(7) -0.007(6) 0.007(5)
C31 0.026(6) 0.034(6) 0.041(6) 0.003(5) 0.001(5) -0.004(5)
C32 0.019(7) 0.027(9) 0.066(11) 0.002(7) -0.007(7) 0.011(6)
C33 0.021(6) 0.012(7) 0.045(8) 0.003(5) -0.013(6) 0.003(5)
C34 0.033(9) 0.034(10) 0.050(10) 0.001(7) -0.015(7) -0.013(7)
C35 0.050(13) 0.087(18) 0.074(14) 0.025(13) -0.007(11) -0.029(13)
C36 0.013(5) 0.011(5) 0.026(5) 0.002(4) -0.001(4) -0.008(4)
C37 0.034(8) 0.011(7) 0.040(8) 0.009(6) -0.013(6) -0.004(6)
C38 0.087(16) 0.030(11) 0.054(11) -0.011(8) -0.038(11) 0.000(10)
C39 0.061(14) 0.074(16) 0.066(14) 0.005(11) -0.017(11) 0.007(12)

loop_
_atom_type_symbol
_atom_type_description
_atom_type_scat_dispersion_real
_atom_type_scat_dispersion_imag
_atom_type_scat_source
C C 0.0181 0.0091 'International Tables Vol C Tables 4.2.6.8 and 6.1.1.4'
H H 0.0000 0.0000 'International Tables Vol C Tables 4.2.6.8 and 6.1.1.4'
N N 0.0311 0.0180 'International Tables Vol C Tables 4.2.6.8 and 6.1.1.4'
O O 0.0492 0.0322 'International Tables Vol C Tables 4.2.6.8 and 6.1.1.4'
Br Br -0.6763 1.2805 'International Tables Vol C Tables 4.2.6.8 and 6.1.1.4'

loop_
_geom_angle_atom_site_label_1
_geom_angle_atom_site_label_2
_geom_angle_atom_site_label_3
_geom_angle
C10 N1 C11 120.4(11)
C10 O1 C7 117.9(11)
C2 C1 C6 116.4(14)
C2 C1 C7 121.8(14)
C6 C1 C7 121.8(12)
C1 C2 C3 122.9(16)
C2 C3 C4 120.3(15)
C5 C4 C3 117.5(15)
C5 C4 Br1 120.0(11)
C3 C4 Br1 122.5(12)
C6 C5 C4 121.4(14)
C5 C6 C1 121.5(14)
O1 C7 C8 112.0(13)
O1 C7 C1 108.1(11)
C8 C7 C1 115.8(13)
C9 C8 C7 123.3(15)
O2 C10 O1 124.1(12)
O2 C10 N1 125.3(13)
O1 C10 N1 110.3(11)
N1 C11 C12 110.0(13)
N1 C11 C13 112.0(14)
C12 C11 C13 109.0(15)
C23 N2 C24 119.1(11)
C23 O3 C20 116.2(10)
C19 C14 C15 120.2(14)
C19 C14 C20 121.9(13)
C15 C14 C20 117.8(13)
C16 C15 C14 119.2(15)
C15 C16 C17 121.0(15)
C18 C17 C16 117.9(15)
C18 C17 Br2 121.6(13)
C16 C17 Br2 120.3(12)
C17 C18 C19 122.0(15)
C14 C19 C18 119.4(15)
O3 C20 C21 108.6(13)
O3 C20 C14 108.6(11)
C21 C20 C14 111.2(12)
C22 C21 C20 128.1(16)
O4 C23 N2 125.5(12)
O4 C23 O3 123.5(11)
N2 C23 O3 111.0(10)
N2 C24 C26 108.2(13)
N2 C24 C25 110.8(13)
C26 C24 C25 110.8(17)
C36 N3 C37 121.9(11)
C36 O5 C33 117.4(10)
C32 C27 C28 118.5(15)
C32 C27 C33 122.8(14)
C28 C27 C33 118.6(14)
C27 C28 C29 121.8(14)
C28 C29 C30 120.1(14)
C31 C30 C29 116.2(15)
C31 C30 Br3 122.2(12)
C29 C30 Br3 121.7(12)
C32 C31 C30 121.0(15)
C27 C32 C31 122.2(16)
O5 C33 C34 106.8(12)
O5 C33 C27 107.8(12)
C34 C33 C27 113.2(13)
C35 C34 C33 126(2)
O6 C36 N3 125.6(12)
O6 C36 O5 124.7(12)
N3 C36 O5 109.7(11)
N3 C37 C39 109.5(14)
N3 C37 C38 111.5(13)
C39 C37 C38 109.9(17)

loop_
_geom_bond_atom_site_label_1
_geom_bond_atom_site_label_2
_geom_bond_distance
Br1 C4 1.854(16)
N1 C10 1.356(17)
N1 C11 1.451(17)
O1 C10 1.354(16)
O1 C7 1.448(15)
O2 C10 1.208(17)
C1 C2 1.36(2)
C1 C6 1.42(2)
C1 C7 1.51(2)
C2 C3 1.38(2)
C3 C4 1.40(2)
C4 C5 1.39(2)
C5 C6 1.36(2)
C7 C8 1.49(2)
C8 C9 1.30(3)
C11 C12 1.50(2)
C11 C13 1.53(2)
Br2 C17 1.856(16)
N2 C23 1.334(17)
N2 C24 1.468(17)
O3 C23 1.381(15)
O3 C20 1.458(16)
O4 C23 1.222(16)
C14 C19 1.38(2)
C14 C15 1.40(2)
C14 C20 1.53(2)
C15 C16 1.39(2)
C16 C17 1.40(2)
C17 C18 1.38(2)
C18 C19 1.39(2)
C20 C21 1.46(2)
C21 C22 1.30(3)
C24 C26 1.52(2)
C24 C25 1.55(2)
Br3 C30 1.832(17)
N3 C36 1.352(17)
N3 C37 1.440(17)
O5 C36 1.352(16)
O5 C33 1.440(16)
O6 C36 1.214(16)
C27 C32 1.36(2)
C27 C28 1.38(2)
C27 C33 1.51(2)
C28 C29 1.39(2)
C29 C30 1.45(2)
C30 C31 1.41(2)
C31 C32 1.40(2)
C33 C34 1.46(2)
C34 C35 1.33(3)
C37 C39 1.47(3)
C37 C38 1.51(2)

loop_
_geom_hbond_atom_site_label_D
_geom_hbond_atom_site_label_H
_geom_hbond_atom_site_label_A
_geom_hbond_distance_DH
_geom_hbond_distance_HA
_geom_hbond_distance_DA
_geom_hbond_angle_DHA
_geom_hbond_site_symmetry_A
N1 H1 O4 0.86 2.03 2.887(15) 170.9 4_456
N2 H2A O6 0.86 2.12 2.959(15) 164.4 2_675
N3 H3A O2 0.86 2.02 2.875(15) 170.6 3_655

loop_
_geom_torsion_atom_site_label_1
_geom_torsion_atom_site_label_2
_geom_torsion_atom_site_label_3
_geom_torsion_atom_site_label_4
_geom_torsion
C6 C1 C2 C3 -1(3)
C7 C1 C2 C3 178.6(16)
C1 C2 C3 C4 3(3)
C2 C3 C4 C5 -3(3)
C2 C3 C4 Br1 178.8(14)
C3 C4 C5 C6 1(2)
Br1 C4 C5 C6 179.0(13)
C4 C5 C6 C1 1(3)
C2 C1 C6 C5 -1(2)
C7 C1 C6 C5 179.1(15)
C10 O1 C7 C8 -113.3(14)
C10 O1 C7 C1 118.0(13)
C2 C1 C7 O1 160.9(15)
C6 C1 C7 O1 -19.7(19)
C2 C1 C7 C8 34(2)
C6 C1 C7 C8 -146.2(15)
O1 C7 C8 C9 -5(2)
C1 C7 C8 C9 119.5(19)
C7 O1 C10 O2 -8(2)
C7 O1 C10 N1 177.8(12)
C11 N1 C10 O2 -1(2)
C11 N1 C10 O1 173.3(12)
C10 N1 C11 C12 162.5(15)
C10 N1 C11 C13 -76.0(18)
C19 C14 C15 C16 -4(3)
C20 C14 C15 C16 179.8(16)
C14 C15 C16 C17 3(3)
C15 C16 C17 C18 -3(3)
C15 C16 C17 Br2 -178.7(15)
C16 C17 C18 C19 4(3)
Br2 C17 C18 C19 179.5(14)
C15 C14 C19 C18 4(3)
C20 C14 C19 C18 -179.1(15)
C17 C18 C19 C14 -5(3)
C23 O3 C20 C21 -109.9(14)
C23 O3 C20 C14 129.1(12)
C19 C14 C20 O3 32(2)
C15 C14 C20 O3 -151.7(14)
C19 C14 C20 C21 -87.7(18)
C15 C14 C20 C21 88.9(17)
O3 C20 C21 C22 7(2)
C14 C20 C21 C22 126.2(19)
C24 N2 C23 O4 -7(2)
C24 N2 C23 O3 174.5(12)
C20 O3 C23 O4 -7(2)
C20 O3 C23 N2 172.0(12)
C23 N2 C24 C26 154.7(15)
C23 N2 C24 C25 -83.6(17)
C32 C27 C28 C29 -6(2)
C33 C27 C28 C29 175.7(13)
C27 C28 C29 C30 3(2)
C28 C29 C30 C31 1(2)
C28 C29 C30 Br3 -178.7(11)
C29 C30 C31 C32 -2(2)
Br3 C30 C31 C32 177.7(12)
C28 C27 C32 C31 5(2)
C33 C27 C32 C31 -176.7(14)
C30 C31 C32 C27 -1(2)
C36 O5 C33 C34 -109.7(14)
C36 O5 C33 C27 128.4(12)
C32 C27 C33 O5 -4.1(19)
C28 C27 C33 O5 174.4(13)
C32 C27 C33 C34 -122.0(16)
C28 C27 C33 C34 56.5(19)
O5 C33 C34 C35 128.8(18)
C27 C33 C34 C35 -113(2)
C37 N3 C36 O6 -3(2)
C37 N3 C36 O5 174.9(12)
C33 O5 C36 O6 -5(2)
C33 O5 C36 N3 177.9(11)
C36 N3 C37 C39 -78.7(19)
C36 N3 C37 C38 159.4(15)
